data_2001444
loop_
_publ_author_name
'Dunaj-Jur\<co, M.'
'Kabe\<sov\'a, M.'
'Kettmann, V.'
'C\'isa\<rov\'a, I.'
'Miklo\<s, D.'

_publ_section_title
;
 Structure of a mixed-valence copper complex with 1,10-phenanthroline
 and pseudohalogenide ligands
;
_journal_issue 8
_journal_name_full 'Acta Crystallographica Section C'
_journal_page_first 1476
_journal_page_last 1479
_journal_paper_doi 10.1107/S0108270193000745
_journal_volume 49
_journal_year 1993
_chemical_formula_moiety 'C39 H24 Cu2 N9 S0.9 Se1.1,0.5(C2 H6 O1)'
_chemical_formula_sum 'C40 H27 Cu2 N9 O0.5 S0.9 Se1.1'
_chemical_formula_weight 884.5
_symmetry_cell_setting monoclinic
_symmetry_space_group_name_Hall 'C -2yc'
_symmetry_space_group_name_H-M 'C 1 c 1'
_atom_type_scat_source ' International Tables for X-ray Crystallography (1974, Vol. IV)'
_cell_angle_alpha 90
_cell_angle_beta 94.01(10)
_cell_angle_gamma 90
_cell_formula_units_Z 8
_cell_length_a 17.792(18)
_cell_length_b 16.491(18)
_cell_length_c 24.28(4)
_cell_measurement_reflns_used 15
_cell_measurement_temperature 293
_cell_measurement_theta_max 15
_cell_measurement_theta_min 6
_cell_volume 7107(16)
_diffrn_measurement_device 'Syntex P2~1~'
_diffrn_measurement_method \q/2\q
_diffrn_radiation_type 'Mo K\a'
_diffrn_radiation_wavelength 0.71069
_diffrn_reflns_av_R_equivalents 0.028
_diffrn_reflns_limit_h_max 17
_diffrn_reflns_limit_h_min 0
_diffrn_reflns_limit_k_max 16
_diffrn_reflns_limit_k_min 0
_diffrn_reflns_limit_l_max 24
_diffrn_reflns_limit_l_min -24
_diffrn_reflns_number 4138
_diffrn_reflns_theta_max 21
_diffrn_standards_decay_% 5
_diffrn_standards_interval_time 100
_diffrn_standards_number 2
_exptl_absorpt_coefficient_mu 2.556
_exptl_absorpt_correction_type none
_exptl_crystal_colour 'Dark green'
_exptl_crystal_density_diffrn 1.653
_exptl_crystal_density_meas 1.660(10)
_exptl_crystal_description Prism
_exptl_crystal_size_max 0.5
_exptl_crystal_size_mid 0.25
_exptl_crystal_size_min 0.2
_refine_diff_density_max 1.33
_refine_diff_density_min -1.19
_refine_ls_goodness_of_fit_obs 2.16
_refine_ls_number_parameters 469
_refine_ls_number_reflns 1948
_refine_ls_R_factor_obs 0.065
_refine_ls_shift/esd_max 0.24
_refine_ls_structure_factor_coef F
_refine_ls_weighting_details 'w = 1/[\s^2^(F~o~) + (0.03F~o~^2^)^2^]'
_refine_ls_weighting_scheme calc
_refine_ls_wR_factor_obs 0.056
_reflns_number_observed 1948
_reflns_number_total 3954
_reflns_observed_criterion I>2\s(I)
_cod_data_source_file ka1017.cif
_cod_data_source_block ka1017_structure_1_of_1
_cod_depositor_comments
;
The following automatic conversions were performed:

'_refine_ls_weighting_scheme' value '1/[\s^2^(F~o~) +
(0.03F~o~^2^)^2^]' was changed to 'calc'. New tag
'_refine_ls_weighting_details' was created. The value of the new tag
was set to 'w = 1/[\s^2^(F~o~) + (0.03F~o~^2^)^2^]'.

Automatic conversion script
Id: cif_fix_values 3143 2015-03-26 13:38:13Z robertas 
;
_cod_original_cell_volume 7105
_cod_database_code 2001444

loop_
_atom_site_label
_atom_site_fract_x
_atom_site_fract_y
_atom_site_fract_z
Cu1 .27040(10) .02450(10) .57950(10)
Cu2 .21660(10) .13550(10) .75880(10)
N11 .2106(5) -.0786(6) .5919(3)
C21 .1382(5) -.0788(6) .6045(4)
C31 .1050(6) -.1542(7) .6118(4)
C41 .1405(6) -.2272(6) .5975(4)
C51 .2632(5) -.2929(6) .5741(4)
C61 .3324(6) -.2891(6) .5600(4)
C71 .4441(6) -.1943(6) .5405(4)
C81 .4732(6) -.1187(6) .5396(4)
C91 .4220(6) -.0494(7) .5508(5)
N101 .3527(4) -.0651(5) .5635(3)
C111 .2136(6) -.2254(6) .5832(4)
C121 .3679(5) -.2088(6) .5556(4)
C131 .3246(5) -.1372(6) .5647(4)
C141 .2505(6) -.1502(6) .5798(4)
N12 .2304(4) .0519(4) .4982(3)
C22 .1849(6) .0167(7) .4599(4)
C32 .1652(6) .0469(7) .4063(5)
C42 .2061(6) .1114(7) .3881(5)
C52 .2980(7) .2211(7) .4085(5)
C62 .3532(6) .2528(7) .4479(5)
C72 .4125(6) .2561(7) .5479(4)
C82 .4247(6) .2266(6) .5953(5)
C92 .3844(7) .1578(8) .6098(5)
N102 .3329(4) .1219(4) .5669(3)
C112 .2555(6) .1468(6) .4255(4)
C122 .3694(6) .2233(7) .5016(5)
C132 .3219(6) .1508(6) .5179(4)
C142 .2679(5) .1177(6) .4768(4)
N13 .1166(4) .1471(5) .7930(3)
C23 .0632(7) .0885(7) .8064(5)
C33 -.0034(7) .1180(7) .8298(5)
C43 -.0263(7) .1883(8) .8359(5)
C53 .0069(7) .3318(7) .8258(5)
C63 .0557(7) .3908(7) .8150(5)
C73 .1750(7) .4249(7) .7777(5)
C83 .2434(6) .4041(7) .7593(5)
C93 .2582(7) .3181(7) .7557(5)
N103 .2092(4) .2669(5) .7694(3)
C113 .0269(7) .2430(7) .8237(5)
C123 .1256(6) .3703(7) .7929(5)
C133 .1485(5) .2859(6) .7893(4)
C143 .0976(5) .2265(6) .8001(4)
Se1 .39600(10) .02420(10) .89790(10)
C1 .3261(6) .0612(7) .8478(5)
N1 .2907(5) .0864(6) .8161(4)
C2 .2276(5) .1008(6) .6868(4)
N2 .2338(4) .0767(4) .6447(3)
Se2 .00500(10) .06120(10) .53260(10)
C3 .0033(6) -.0314(5) .4943(4)
N31 -.0022(8) -.0539(8) .4500(6)
N32 .0032(6) -.0868(7) .4750(5)
Cu3 .72800(10) -.02460(10) .42030(10)
Cu4 .78180(10) -.13570(10) .24050(10)
N14 .7846(4) .0785(5) .4102(3)
C24 .8594(7) .0798(8) .3966(5)
C34 .8941(6) .1575(7) .3950(5)
C44 .8540(5) .2299(6) .4005(4)
C54 .7370(6) .2969(7) .4242(5)
C64 .6667(6) .2838(6) .4404(4)
C74 .5594(5) .1969(6) .4609(4)
C84 .5325(6) .1175(6) .4652(4)
C94 .5754(5) .0508(5) .4524(4)
N104 .6473(4) .0578(4) .4371(3)
C114 .7805(5) .2237(5) .4129(4)
C124 .6344(5) .2053(5) .4482(4)
C134 .6724(5) .1424(6) .4345(4)
C144 .7526(5) .1463(6) .4212(4)
N15 .7640(4) -.0500(5) .4996(3)
C25 .8215(5) -.0158(6) .5375(4)
C35 .8342(6) -.0466(6) .5889(4)
C45 .7978(6) -.1120(7) .6125(5)
C55 .7074(5) -.2214(6) .5907(4)
C65 .6596(5) -.2542(6) .5561(4)
C75 .5914(5) -.2590(6) .4572(4)
C85 .5742(7) -.2275(7) .4049(5)
C95 .6115(5) -.1515(6) .3957(4)
N105 .6611(4) -.1225(5) .4342(3)
C115 .7422(6) -.1492(6) .5736(4)
C125 .6397(5) -.2280(5) .4994(3)
C135 .6739(5) -.1550(5) .4843(4)
C145 .7261(6) -.1187(6) .5211(4)
N16 .8909(5) -.1478(5) .2058(4)
C26 .9349(7) -.0835(8) .1969(5)
C36 1.0034(7) -.0972(8) .1759(5)
C46 1.0238(6) -.1795(7) .1721(5)
C56 .9870(8) -.3293(8) .1777(5)
C66 .9503(6) -.3893(6) .1898(4)
C76 .8171(6) -.4276(8) .2226(5)
C86 .7565(7) -.4041(7) .2391(5)
C96 .7340(6) -.3235(7) .2439(5)
N106 .7835(4) -.2619(5) .2283(3)
C116 .9850(7) -.2534(7) .1802(5)
C126 .8720(7) -.3728(8) .2087(5)
C136 .8540(6) -.2907(7) .2123(4)
C146 .9118(6) -.2262(7) .1990(5)
Se3 .60360(10) -.02590(10) .10270(10)
C4 .6661(5) -.0634(6) .1498(4)
N4 .7116(4) -.0916(5) .1845(3)
C5 .7793(5) -.0990(6) .3112(4)
N5 .7712(4) -.0784(5) .3571(3)
Se4 .04650(10) .12070(10) .29110(10)
C6 .0010(7) .1240(6) .2302(4)
N61 -.0532(8) .1497(9) .2067(6)
N62 -.0168(12) .0986(13) .1920(9)
O1 .4660(7) .1438(7) .7631(6)
C7 .5177(17) .1310(13) .7260(11)
C8 .5867(9) .1193(9) .7680(6)

loop_
_geom_angle_atom_site_label_1
_geom_angle_atom_site_label_2
_geom_angle_atom_site_label_3
_geom_angle
_geom_angle_publ_flag
N102 Cu1 N2 89.5(4) yes
N12 Cu1 N2 123.9(4) yes
N12 Cu1 N102 80.7(4) yes
N101 Cu1 N2 136.5(4) yes
N101 Cu1 N102 97.6(4) yes
N101 Cu1 N12 99.6(4) yes
N11 Cu1 N2 92.4(4) yes
N11 Cu1 N102 177.3(5) yes
N11 Cu1 N12 99.9(4) yes
N11 Cu1 N101 79.7(4) yes
N1 Cu2 C2 114.7(5) yes
N103 Cu2 C2 115.2(5) yes
N103 Cu2 N1 111.0(5) yes
N13 Cu2 C2 124.5(6) yes
N13 Cu2 N1 107.8(5) yes
N13 Cu2 N103 78.2(4) yes
Se1 C1 N1 172.8(13) yes
Cu2 N1 C1 175.9(12) yes
Cu2 C2 N2 176.9(9) yes
Cu1 N2 C2 164.8(10) yes
Se2 C3 N32 175.8(12) yes
Se2 C3 N31 140.3(10) yes
N105 Cu3 N5 92.0(4) yes
N15 Cu3 N5 122.0(5) yes
N15 Cu3 N105 80.2(4) yes
N104 Cu3 N5 140.6(5) yes
N104 Cu3 N105 93.9(4) yes
N104 Cu3 N15 97.4(4) yes
N14 Cu3 N5 93.5(4) yes
N14 Cu3 N105 173.7(5) yes
N14 Cu3 N15 99.4(4) yes
N14 Cu3 N104 79.9(4) yes
N4 Cu4 C5 118.8(5) yes
N106 Cu4 C5 117.6(5) yes
N106 Cu4 N4 106.8(4) yes
N16 Cu4 C5 118.4(6) yes
N16 Cu4 N4 108.3(5) yes
N16 Cu4 N106 80.4(4) yes
Se3 C4 N4 179.4(10) yes
Cu4 N4 C4 178.7(10) yes
Cu4 C5 N5 173.8(11) yes
Cu3 N5 C5 160.2(10) yes
Se4 C6 N62 152.5(15) yes
Se4 C6 N61 142.6(12) yes

loop_
_geom_bond_atom_site_label_1
_geom_bond_atom_site_label_2
_geom_bond_distance
_geom_bond_publ_flag
Cu1 N11 2.040(9) yes
Cu1 N101 2.137(8) yes
Cu1 N12 2.100(8) yes
Cu1 N102 1.989(7) yes
Cu1 N2 1.952(8) yes
Cu2 N13 2.025(8) yes
Cu2 N103 2.187(9) yes
Cu2 N1 2.017(9) yes
Cu2 C2 1.861(10) yes
N11 C21 1.345(13) no
N11 C141 1.418(14) no
C21 C31 1.394(15) no
C31 C41 1.413(15) no
C41 C111 1.369(14) no
C51 C61 1.301(15) no
C51 C111 1.449(14) no
C61 C121 1.474(14) no
C71 C81 1.351(14) no
C71 C121 1.449(14) no
C81 C91 1.498(15) no
C91 N101 1.316(14) no
N101 C131 1.291(12) no
C111 C141 1.408(14) no
C121 C131 1.434(14) no
C131 C141 1.411(14) no
N12 C22 1.323(13) no
N12 C142 1.394(12) no
C22 C32 1.414(15) no
C32 C42 1.380(16) no
C42 C112 1.351(15) no
C52 C62 1.423(16) no
C52 C112 1.512(16) no
C62 C122 1.404(16) no
C72 C82 1.255(15) no
C72 C122 1.422(15) no
C82 C92 1.401(17) no
C92 N102 1.463(14) no
N102 C132 1.283(13) no
C112 C142 1.339(14) no
C122 C132 1.531(15) no
C132 C142 1.444(14) no
N13 C23 1.410(14) no
N13 C143 1.367(12) no
C23 C33 1.435(18) no
C33 C43 1.241(18) no
C43 C113 1.356(18) no
C53 C63 1.341(18) no
C53 C113 1.508(17) no
C63 C123 1.430(17) no
C73 C83 1.370(17) no
C73 C123 1.327(17) no
C83 C93 1.444(16) no
C93 N103 1.274(15) no
N103 C133 1.254(13) no
C113 C143 1.445(15) no
C123 C133 1.455(15) no
C133 C143 1.371(13) no
Se1 C1 1.786(11) yes
C1 N1 1.045(14) yes
C2 N2 1.110(12) yes
Se2 C3 1.787(10) yes
C3 N31 1.135(17) yes
C3 N32 1.025(15) yes
N31 N32 .814(18) no
Cu3 N14 2.000(8) yes
Cu3 N104 2.037(8) yes
Cu3 N15 2.028(8) yes
Cu3 N105 2.048(8) yes
Cu3 N5 1.975(9) yes
Cu4 N16 2.179(9) yes
Cu4 N106 2.102(8) yes
Cu4 N4 1.924(8) yes
Cu4 C5 1.823(10) yes
N14 C24 1.394(14) no
N14 C144 1.290(13) no
C24 C34 1.424(17) no
C34 C44 1.401(15) no
C44 C114 1.367(14) no
C54 C64 1.354(15) no
C54 C114 1.470(14) no
C64 C124 1.434(13) no
C74 C84 1.400(14) no
C74 C124 1.396(13) no
C84 C94 1.385(14) no
C94 N104 1.363(12) no
N104 C134 1.467(13) no
C114 C144 1.390(13) no
C124 C134 1.296(14) no
C134 C144 1.485(14) no
N15 C25 1.443(12) no
N15 C145 1.435(13) no
C25 C35 1.352(14) no
C35 C45 1.401(15) no
C45 C115 1.454(15) no
C55 C65 1.273(13) no
C55 C115 1.417(15) no
C65 C125 1.462(13) no
C75 C85 1.385(17) no
C75 C125 1.389(13) no
C85 C95 1.442(16) no
C95 N105 1.330(12) no
N105 C135 1.333(12) no
C115 C145 1.382(15) no
C125 C135 1.410(12) no
C135 C145 1.380(13) no
N16 C26 1.343(16) no
N16 C146 1.359(15) no
C26 C36 1.373(19) no
C36 C46 1.410(18) no
C46 C116 1.420(17) no
C56 C66 1.233(17) no
C56 C116 1.254(18) no
C66 C126 1.522(17) no
C76 C86 1.238(17) no
C76 C126 1.390(18) no
C86 C96 1.397(17) no
C96 N106 1.413(14) no
N106 C136 1.420(13) no
C116 C146 1.478(17) no
C126 C136 1.395(17) no
C136 C146 1.529(16) no
Se3 C4 1.657(10) yes
C4 N4 1.219(12) no
C5 N5 1.184(13) no
Se4 C6 1.636(11) no
C6 N61 1.165(18) yes
C6 N62 1.05(2) yes
N61 N62 1.14(3) no
O1 C7 1.35(3) no
C7 C8 1.55(3) no
